data_4115615
loop_
_publ_author_name
'William H. Pearson'
'Yuan Mi'
'Ill Young Lee'
'Patrick Stoy'

_publ_section_title
;
 Total Synthesis of the Kopsialapidilecta Alkaloid (\+-)-Lapidilectine B
;
_journal_name_full 'Journal of the American Chemical Society'
_journal_page_first 6724
_journal_page_last 6725
_journal_paper_doi 10.1021/ja016007d
_journal_volume 123
_journal_year 2001
_chemical_formula_sum 'C27 H31 N O5'
_chemical_formula_weight 449.53
_chemical_name_systematic
; 
 ? 
;
_space_group_IT_number 14
_symmetry_cell_setting monoclinic
_symmetry_space_group_name_Hall '-P 2yn'
_symmetry_space_group_name_H-M 'P 1 21/n 1'
_atom_sites_solution_hydrogens difmap
_atom_sites_solution_primary direct
_atom_sites_solution_secondary difmap
_audit_creation_method SHELXL
_cell_angle_alpha 90.00
_cell_angle_beta 99.2350(10)
_cell_angle_gamma 90.00
_cell_formula_units_Z 4
_cell_length_a 8.9289(5)
_cell_length_b 14.1467(8)
_cell_length_c 18.5624(11)
_cell_measurement_reflns_used 5262
_cell_measurement_temperature 158(2)
_cell_measurement_theta_max 29.31
_cell_measurement_theta_min 2.22
_cell_volume 2314.3(2)
_computing_cell_refinement 'Siemens SAINT'
_computing_data_collection 'Siemens SMART'
_computing_data_reduction 'Siemens SAINT'
_computing_molecular_graphics 'Siemens SHELXTL'
_computing_publication_material 'Siemens SHELXTL'
_computing_structure_refinement 'Siemens SHELXTL'
_computing_structure_solution 'Siemens SHELXTL'
_diffrn_ambient_temperature 158(2)
_diffrn_measurement_device 'Siemens SMART-CCD'
_diffrn_measurement_method '\w scans'
_diffrn_radiation_monochromator graphite
_diffrn_radiation_source 'fine-focus sealed tube'
_diffrn_radiation_type MoK\a
_diffrn_radiation_wavelength 0.71073
_diffrn_reflns_av_R_equivalents 0.1070
_diffrn_reflns_av_sigmaI/netI 0.1234
_diffrn_reflns_limit_h_max 11
_diffrn_reflns_limit_h_min -11
_diffrn_reflns_limit_k_max 19
_diffrn_reflns_limit_k_min -18
_diffrn_reflns_limit_l_max 24
_diffrn_reflns_limit_l_min -25
_diffrn_reflns_number 23100
_diffrn_reflns_theta_max 29.31
_diffrn_reflns_theta_min 2.22
_exptl_absorpt_coefficient_mu 0.088
_exptl_absorpt_correction_type none
_exptl_crystal_colour colorless
_exptl_crystal_density_diffrn 1.290
_exptl_crystal_description needle
_exptl_crystal_F_000 960
_exptl_crystal_size_max 0.06
_exptl_crystal_size_mid 0.12
_exptl_crystal_size_min 0.22
_refine_diff_density_max 0.226
_refine_diff_density_min -0.223
_refine_diff_density_rms 0.056
_refine_ls_extinction_coef 0.0050(7)
_refine_ls_extinction_expression Fc^*^=kFc[1+0.001xFc^2^\l^3^/sin(2\q)]^-1/4^
_refine_ls_extinction_method SHELXL
_refine_ls_goodness_of_fit_all 1.086
_refine_ls_goodness_of_fit_obs 1.282
_refine_ls_hydrogen_treatment isotropic
_refine_ls_matrix_type full
_refine_ls_number_parameters 425
_refine_ls_number_reflns 5716
_refine_ls_number_restraints 0
_refine_ls_restrained_S_all 1.114
_refine_ls_restrained_S_obs 1.282
_refine_ls_R_factor_all 0.1931
_refine_ls_R_factor_obs 0.0911
_refine_ls_shift/esd_max 0.001
_refine_ls_shift/esd_mean 0.000
_refine_ls_structure_factor_coef Fsqd
_refine_ls_weighting_details 'w=1/[\s^2^(Fo^2^)+(0.0365P)^2^+1.5102P] where P=(Fo^2^+2Fc^2^)/3'
_refine_ls_weighting_scheme calc
_refine_ls_wR_factor_all 0.1606
_refine_ls_wR_factor_obs 0.1272
_reflns_number_observed 2971
_reflns_number_total 5869
_reflns_observed_criterion >2sigma(I)
_cod_data_source_file ja016007d_s1.cif
_cod_data_source_block Pearsoncompound12
_cod_depositor_comments
;
The following automatic conversions were performed:

'_refine_ls_weighting_scheme' value 'calc
w=1/[\s^2^(Fo^2^)+(0.0365P)^2^+1.5102P] where P=(Fo^2^+2Fc^2^)/3' was
changed to 'calc'. New tag '_refine_ls_weighting_details' was
created. The value of the new tag was set to
'w=1/[\s^2^(Fo^2^)+(0.0365P)^2^+1.5102P] where P=(Fo^2^+2Fc^2^)/3'.

Automatic conversion script
Id: cif_fix_values 3143 2015-03-26 13:38:13Z robertas 
;
_cod_database_code 4115615

loop_
_symmetry_equiv_pos_as_xyz
'x, y, z'
'-x+1/2, y+1/2, -z+1/2'
'-x, -y, -z'
'x-1/2, -y-1/2, z-1/2'

loop_
_atom_site_aniso_label
_atom_site_aniso_U_11
_atom_site_aniso_U_22
_atom_site_aniso_U_33
_atom_site_aniso_U_23
_atom_site_aniso_U_13
_atom_site_aniso_U_12
N1 0.0186(12) 0.0245(14) 0.0331(14) 0.0013(11) 0.0045(10) -0.0011(10)
O1 0.0316(12) 0.0321(13) 0.0343(12) -0.0023(9) 0.0095(9) 0.0045(9)
O2 0.0239(11) 0.0270(12) 0.0444(13) -0.0028(10) 0.0108(9) -0.0048(9)
O3 0.0300(12) 0.0423(13) 0.0334(12) -0.0067(10) 0.0024(9) 0.0070(10)
O4 0.0279(12) 0.0273(12) 0.0425(13) -0.0061(10) 0.0078(10) 0.0031(9)
O5 0.0192(11) 0.0443(14) 0.0568(15) -0.0033(11) 0.0081(10) 0.0046(10)
C1 0.026(2) 0.028(2) 0.0236(15) 0.0024(13) -0.0005(12) -0.0023(13)
C2 0.023(2) 0.037(2) 0.039(2) -0.0014(15) 0.0045(14) -0.0036(15)
C3 0.029(2) 0.043(2) 0.039(2) 0.003(2) -0.0011(15) -0.011(2)
C4 0.040(2) 0.032(2) 0.041(2) -0.001(2) -0.002(2) -0.012(2)
C5 0.037(2) 0.031(2) 0.039(2) -0.0014(15) 0.005(2) 0.001(2)
C6 0.024(2) 0.027(2) 0.029(2) 0.0015(13) 0.0010(13) 0.0013(13)
C7 0.0241(15) 0.027(2) 0.032(2) -0.0014(13) 0.0062(13) 0.0012(13)
C8 0.0153(13) 0.025(2) 0.032(2) -0.0020(13) 0.0039(12) 0.0031(12)
C9 0.028(2) 0.028(2) 0.030(2) 0.0041(15) 0.0025(13) -0.0010(14)
C10 0.023(2) 0.032(2) 0.031(2) -0.0030(14) -0.0018(13) 0.0020(14)
C11 0.017(2) 0.030(2) 0.044(2) -0.0054(14) 0.0048(14) -0.0032(13)
C12 0.024(2) 0.033(2) 0.039(2) 0.000(2) 0.0106(14) -0.0018(14)
C13 0.026(2) 0.026(2) 0.029(2) 0.0002(13) 0.0085(13) 0.0015(13)
C14 0.025(2) 0.030(2) 0.034(2) 0.0012(14) 0.0031(14) 0.0029(13)
C15 0.039(2) 0.052(3) 0.038(2) -0.009(2) -0.002(2) 0.004(2)
C16 0.025(2) 0.032(2) 0.046(2) -0.005(2) 0.001(2) 0.0046(15)
C17 0.042(2) 0.037(2) 0.058(2) 0.006(2) -0.005(2) 0.005(2)
C18 0.067(3) 0.047(3) 0.066(3) 0.005(2) -0.015(2) 0.012(2)
C19 0.024(2) 0.032(2) 0.026(2) 0.0016(13) 0.0055(13) 0.0038(14)
C20 0.044(2) 0.032(2) 0.050(2) -0.007(2) 0.015(2) 0.008(2)
C21 0.036(2) 0.032(2) 0.076(3) 0.005(2) 0.011(2) -0.002(2)
C22 0.023(2) 0.027(2) 0.048(2) 0.008(2) 0.0112(14) -0.0036(13)
C23 0.036(2) 0.050(2) 0.035(2) 0.009(2) 0.001(2) -0.004(2)
C24 0.052(2) 0.045(2) 0.043(2) -0.006(2) 0.013(2) -0.007(2)
C25 0.046(2) 0.036(2) 0.051(2) 0.006(2) 0.014(2) 0.005(2)
C26 0.035(2) 0.051(2) 0.036(2) 0.009(2) 0.002(2) 0.002(2)
C27 0.033(2) 0.041(2) 0.044(2) -0.007(2) 0.010(2) -0.006(2)

loop_
_atom_site_label
_atom_site_type_symbol
_atom_site_fract_x
_atom_site_fract_y
_atom_site_fract_z
_atom_site_U_iso_or_equiv
_atom_site_thermal_displace_type
_atom_site_occupancy
_atom_site_calc_flag
N1 N 0.3923(2) 0.2822(2) 0.35158(12) 0.0254(6) Uani 1 d
O1 O 0.6221(2) 0.20238(14) 0.24907(10) 0.0322(5) Uani 1 d
O2 O 0.7514(2) 0.48950(13) 0.41456(11) 0.0312(5) Uani 1 d
O3 O 0.4329(2) 0.30824(15) 0.19848(11) 0.0355(5) Uani 1 d
O4 O 0.3888(2) 0.43595(14) 0.38028(11) 0.0323(5) Uani 1 d
O5 O 0.1675(2) 0.3564(2) 0.35704(12) 0.0399(6) Uani 1 d
C1 C 0.3323(3) 0.1913(2) 0.33475(14) 0.0264(7) Uani 1 d
C2 C 0.1836(3) 0.1582(2) 0.3338(2) 0.0333(7) Uani 1 d
H2 H 0.1094(33) 0.2020(20) 0.3458(14) 0.032(8) Uiso 1 d
C3 C 0.1554(4) 0.0638(2) 0.3174(2) 0.0379(8) Uani 1 d
H3 H 0.0496(37) 0.0406(22) 0.3166(16) 0.048(9) Uiso 1 d
C4 C 0.2669(4) 0.0033(2) 0.3013(2) 0.0387(8) Uani 1 d
H4 H 0.2422(33) -0.0615(21) 0.2897(15) 0.035(8) Uiso 1 d
C5 C 0.4125(4) 0.0370(2) 0.3019(2) 0.0356(8) Uani 1 d
H5 H 0.4866(35) -0.0028(22) 0.2897(16) 0.041(9) Uiso 1 d
C6 C 0.4448(3) 0.1306(2) 0.31903(15) 0.0274(7) Uani 1 d
C7 C 0.5932(3) 0.1831(2) 0.3229(2) 0.0277(7) Uani 1 d
C8 C 0.5637(3) 0.2822(2) 0.35620(15) 0.0240(6) Uani 1 d
C9 C 0.6338(3) 0.3001(2) 0.4361(2) 0.0288(7) Uani 1 d
H9A H 0.5794(30) 0.3525(21) 0.4550(14) 0.028(8) Uiso 1 d
H9B H 0.6259(28) 0.2451(19) 0.4643(14) 0.019(7) Uiso 1 d
C10 C 0.8012(3) 0.3282(2) 0.4485(2) 0.0296(7) Uani 1 d
H10A H 0.8296(28) 0.3485(18) 0.4979(15) 0.020(7) Uiso 1 d
H10B H 0.8685(33) 0.2729(21) 0.4405(15) 0.038(9) Uiso 1 d
C11 C 0.8330(3) 0.4068(2) 0.3981(2) 0.0303(7) Uani 1 d
H11 H 0.9401(27) 0.4206(16) 0.4069(11) 0.006(6) Uiso 1 d
C12 C 0.7850(3) 0.3767(3) 0.3192(2) 0.0313(7) Uani 1 d
H12A H 0.8461(33) 0.3218(21) 0.3092(15) 0.034(8) Uiso 1 d
H12B H 0.8019(32) 0.4279(22) 0.2857(16) 0.038(9) Uiso 1 d
C13 C 0.6153(3) 0.3523(2) 0.3009(2) 0.0267(7) Uani 1 d
H13 H 0.5591(29) 0.4093(18) 0.2981(13) 0.017(7) Uiso 1 d
C14 C 0.5855(3) 0.2982(2) 0.2299(2) 0.0301(7) Uani 1 d
H14 H 0.6470(32) 0.3194(20) 0.1906(15) 0.035(8) Uiso 1 d
C15 C 0.3952(4) 0.2576(3) 0.1310(2) 0.0439(9) Uani 1 d
H15A H 0.2907(42) 0.2779(23) 0.1075(18) 0.060(11) Uiso 1 d
H15B H 0.4012(41) 0.1843(29) 0.1438(20) 0.076(13) Uiso 1 d
H15C H 0.4781(41) 0.2842(24) 0.0977(18) 0.060(11) Uiso 1 d
C16 C 0.7297(4) 0.1242(2) 0.3573(2) 0.0350(8) Uani 1 d
H16A H 0.7366(29) 0.0732(20) 0.3222(14) 0.023(7) Uiso 1 d
H16B H 0.8156(34) 0.1607(22) 0.3576(15) 0.037(9) Uiso 1 d
C17 C 0.7239(4) 0.0806(2) 0.4304(2) 0.0469(9) Uani 1 d
H17 H 0.6252(34) 0.0573(20) 0.4391(15) 0.030(8) Uiso 1 d
C18 C 0.8407(6) 0.0721(3) 0.4835(3) 0.0626(12) Uani 1 d
H18A H 0.8339(47) 0.0362(29) 0.5313(23) 0.087(14) Uiso 1 d
H18B H 0.9491(55) 0.0963(31) 0.4768(23) 0.104(17) Uiso 1 d
C19 C 0.3042(3) 0.3588(2) 0.36251(15) 0.0271(7) Uani 1 d
C20 C 0.3071(5) 0.5184(3) 0.3989(2) 0.0412(9) Uani 1 d
H20A H 0.3802(43) 0.5716(27) 0.4095(19) 0.067(12) Uiso 1 d
H20B H 0.2682(39) 0.5039(24) 0.4444(20) 0.060(11) Uiso 1 d
H20C H 0.2305(41) 0.5371(24) 0.3569(19) 0.059(11) Uiso 1 d
C21 C 0.8270(4) 0.5745(2) 0.4010(3) 0.0477(10) Uani 1 d
H21A H 0.8392(41) 0.5670(26) 0.3491(21) 0.070(13) Uiso 1 d
H21B H 0.9258(46) 0.5775(26) 0.4411(21) 0.078(13) Uiso 1 d
C22 C 0.7249(3) 0.6586(2) 0.4047(2) 0.0321(7) Uani 1 d
C23 C 0.7495(4) 0.7199(3) 0.4629(2) 0.0407(9) Uani 1 d
H23 H 0.8278(36) 0.7085(22) 0.5021(17) 0.045(9) Uiso 1 d
C24 C 0.6615(4) 0.8000(3) 0.4643(2) 0.0462(9) Uani 1 d
H24 H 0.6794(35) 0.8419(23) 0.5027(17) 0.044(10) Uiso 1 d
C25 C 0.5464(4) 0.8190(3) 0.4073(2) 0.0437(9) Uani 1 d
H25 H 0.4895(39) 0.8761(26) 0.4087(18) 0.063(12) Uiso 1 d
C26 C 0.5203(4) 0.7585(3) 0.3489(2) 0.0413(9) Uani 1 d
H26 H 0.4429(34) 0.7725(21) 0.3094(16) 0.038(9) Uiso 1 d
C27 C 0.6080(4) 0.6790(3) 0.3474(2) 0.0388(8) Uani 1 d
H27 H 0.5928(36) 0.6371(24) 0.3075(18) 0.049(10) Uiso 1 d

loop_
_atom_type_symbol
_atom_type_description
_atom_type_scat_dispersion_real
_atom_type_scat_dispersion_imag
_atom_type_scat_source
C C 0.0033 0.0016 'International Tables Vol C Tables 4.2.6.8 and 6.1.1.4'
H H 0.0000 0.0000 'International Tables Vol C Tables 4.2.6.8 and 6.1.1.4'
N N 0.0061 0.0033 'International Tables Vol C Tables 4.2.6.8 and 6.1.1.4'
O O 0.0106 0.0060 'International Tables Vol C Tables 4.2.6.8 and 6.1.1.4'

loop_
_geom_angle_atom_site_label_1
_geom_angle_atom_site_label_2
_geom_angle_atom_site_label_3
_geom_angle
C19 N1 C1 123.1(2)
C19 N1 C8 126.0(2)
C1 N1 C8 110.9(2)
C14 O1 C7 110.1(2)
C21 O2 C11 112.3(2)
C14 O3 C15 112.8(2)
C19 O4 C20 115.5(2)
C6 C1 C2 120.3(3)
C6 C1 N1 110.4(2)
C2 C1 N1 129.2(3)
C3 C2 C1 117.6(3)
C2 C3 C4 122.2(3)
C5 C4 C3 119.5(3)
C6 C5 C4 119.6(3)
C5 C6 C1 120.7(3)
C5 C6 C7 129.2(3)
C1 C6 C7 110.1(2)
O1 C7 C6 109.5(2)
O1 C7 C16 104.2(2)
C6 C7 C16 112.7(3)
O1 C7 C8 105.6(2)
C6 C7 C8 104.9(2)
C16 C7 C8 119.6(2)
N1 C8 C9 107.8(2)
N1 C8 C13 111.5(2)
C9 C8 C13 114.6(2)
N1 C8 C7 102.0(2)
C9 C8 C7 117.3(2)
C13 C8 C7 102.9(2)
C10 C9 C8 115.2(3)
C11 C10 C9 112.1(2)
O2 C11 C10 108.4(2)
O2 C11 C12 111.0(2)
C10 C11 C12 109.8(3)
C11 C12 C13 113.0(2)
C14 C13 C12 109.6(2)
C14 C13 C8 103.0(2)
C12 C13 C8 112.6(2)
O3 C14 O1 111.7(2)
O3 C14 C13 109.5(2)
O1 C14 C13 105.2(2)
C17 C16 C7 117.5(3)
C18 C17 C16 125.1(4)
O5 C19 O4 124.5(3)
O5 C19 N1 124.1(3)
O4 C19 N1 111.4(2)
O2 C21 C22 110.6(3)
C23 C22 C27 118.3(3)
C23 C22 C21 120.8(3)
C27 C22 C21 120.8(3)
C22 C23 C24 120.8(3)
C25 C24 C23 120.1(4)
C26 C25 C24 119.8(4)
C25 C26 C27 120.1(3)
C26 C27 C22 120.8(3)

loop_
_geom_bond_atom_site_label_1
_geom_bond_atom_site_label_2
_geom_bond_distance
N1 C19 1.373(3)
N1 C1 1.409(3)
N1 C8 1.519(3)
O1 C14 1.426(3)
O1 C7 1.460(3)
O2 C21 1.420(4)
O2 C11 1.437(3)
O3 C14 1.400(3)
O3 C15 1.436(4)
O4 C19 1.339(3)
O4 C20 1.447(4)
O5 C19 1.209(3)
C1 C6 1.389(4)
C1 C2 1.405(4)
C2 C3 1.384(4)
C3 C4 1.383(5)
C4 C5 1.384(4)
C5 C6 1.381(4)
C6 C7 1.511(4)
C7 C16 1.530(4)
C7 C8 1.572(4)
C8 C9 1.535(4)
C8 C13 1.550(4)
C9 C10 1.528(4)
C10 C11 1.508(4)
C11 C12 1.520(4)
C12 C13 1.538(4)
C13 C14 1.511(4)
C16 C17 1.499(5)
C17 C18 1.320(5)
C21 C22 1.508(4)
C22 C23 1.374(4)
C22 C27 1.396(4)
C23 C24 1.382(5)
C24 C25 1.377(5)
C25 C26 1.372(5)
C26 C27 1.373(5)
